data_4321427
loop_
_publ_author_name
'Matthias Westerhausen'
'Mathias Krofta'
'Peter Mayer'
'Marcus Warchhold'
'Heinrich N\"oth'

_publ_contact_author
;
    Matthias Westerhausen
    Department Chemie
    Ludwig-Maximilians-Universitaet Muenchen
    Butenandtstr. 9 (Haus D)
    D-81377 Muenchen
    Germany
;
_publ_contact_author_email maw@cup.uni-muenchen.de
_publ_contact_author_fax '+49 (89) 2180 7867'
_publ_contact_author_phone '+49 (89) 2180 7481'
_publ_section_title
;
 Polyhedral Members of the Mg2nP2m Family Derived from Dimeric Magnesium
 Trialkylsilylphosphandiide
;
_journal_name_full 'Inorganic Chemistry'
_journal_page_first 4721
_journal_page_last 4724
_journal_paper_doi 10.1021/ic000038c
_journal_volume 39
_journal_year 2000
_chemical_formula_moiety Mg2[PHSiBu3][PSiBu3]
_chemical_formula_sum 'C36 H83 Mg2 P3 Si3'
_chemical_formula_weight 741.82
_chemical_name_systematic
; 
 tetramagnesium bis[tri(tert-butylsilyl)phosphanide] 
bis[tri(tert-butyl)silylphosphandiide] 
;
_space_group_IT_number 14
_symmetry_cell_setting monoclinic
_symmetry_space_group_name_Hall '-P 2yn'
_symmetry_space_group_name_H-M 'P 1 21/n 1'
_atom_sites_solution_hydrogens geom
_atom_sites_solution_primary direct
_atom_sites_solution_secondary difmap
_audit_creation_method SHELXL-97
_cell_angle_alpha 90.00
_cell_angle_beta 102.4150(10)
_cell_angle_gamma 90.00
_cell_formula_units_Z 4
_cell_length_a 13.9513(10)
_cell_length_b 14.2692(10)
_cell_length_c 24.2088(17)
_cell_measurement_temperature 183(2)
_cell_volume 4706.6(6)
_computing_structure_refinement 'SHELXL-97 (Sheldrick, 1997)'
_computing_structure_solution 'SHELXS-97 (Sheldrick, 1990)'
_diffrn_ambient_temperature 183(2)
_diffrn_measured_fraction_theta_full 0.718
_diffrn_measured_fraction_theta_max 0.718
_diffrn_measurement_device_type Siemens-P4/SMART-CCD
_diffrn_measurement_method area-detector
_diffrn_radiation_monochromator graphite
_diffrn_radiation_source 'fine-focus sealed tube'
_diffrn_radiation_type MoK\a
_diffrn_radiation_wavelength 0.71073
_diffrn_reflns_av_R_equivalents 0.0808
_diffrn_reflns_av_sigmaI/netI 0.0533
_diffrn_reflns_limit_h_max 14
_diffrn_reflns_limit_h_min -17
_diffrn_reflns_limit_k_max 18
_diffrn_reflns_limit_k_min -18
_diffrn_reflns_limit_l_max 31
_diffrn_reflns_limit_l_min -31
_diffrn_reflns_number 26700
_diffrn_reflns_theta_full 29.04
_diffrn_reflns_theta_max 29.04
_diffrn_reflns_theta_min 2.07
_diffrn_standards_decay_% none
_exptl_absorpt_coefficient_mu 0.251
_exptl_absorpt_correction_T_max 0.9284
_exptl_absorpt_correction_T_min 0.9062
_exptl_absorpt_correction_type SADABS
_exptl_crystal_colour colorless
_exptl_crystal_density_diffrn 1.047
_exptl_crystal_density_method 'not measured'
_exptl_crystal_description cuboid
_exptl_crystal_F_000 1640
_exptl_crystal_size_max 0.40
_exptl_crystal_size_mid 0.40
_exptl_crystal_size_min 0.30
_refine_diff_density_max 0.644
_refine_diff_density_min -0.736
_refine_diff_density_rms 0.095
_refine_ls_extinction_method none
_refine_ls_goodness_of_fit_ref 1.026
_refine_ls_hydrogen_treatment mixed
_refine_ls_matrix_type full
_refine_ls_number_parameters 406
_refine_ls_number_reflns 9013
_refine_ls_number_restraints 0
_refine_ls_restrained_S_all 1.026
_refine_ls_R_factor_all 0.0770
_refine_ls_R_factor_gt 0.0611
_refine_ls_shift/su_max 0.007
_refine_ls_shift/su_mean 0.000
_refine_ls_structure_factor_coef Fsqd
_refine_ls_weighting_details 'calc w=1/[\s^2^(Fo^2^)+(0.1065P)^2^+3.4329P] where P=(Fo^2^+2Fc^2^)/3'
_refine_ls_weighting_scheme calc
_refine_ls_wR_factor_gt 0.1569
_refine_ls_wR_factor_ref 0.1750
_reflns_number_gt 7189
_reflns_number_total 9013
_reflns_threshold_expression >2sigma(I)
_cod_data_source_file ic000038c_2.cif
_cod_data_source_block Mg4P6
_cod_database_code 4321427

loop_
_symmetry_equiv_pos_as_xyz
'x, y, z'
'-x+1/2, y+1/2, -z+1/2'
'-x, -y, -z'
'x-1/2, -y-1/2, z-1/2'

loop_
_atom_site_label
_atom_site_type_symbol
_atom_site_fract_x
_atom_site_fract_y
_atom_site_fract_z
_atom_site_U_iso_or_equiv
_atom_site_adp_type
_atom_site_occupancy
_atom_site_symmetry_multiplicity
_atom_site_calc_flag
_atom_site_refinement_flags
_atom_site_disorder_assembly
_atom_site_disorder_group
Mg1 Mg 0.01257(7) 0.61588(6) 0.05237(4) 0.0286(2) Uani 1 1 d . . .
Mg2 Mg -0.10349(7) 0.44061(6) 0.04050(4) 0.0303(2) Uani 1 1 d . . .
P1 P 0.08811(5) 0.44797(4) 0.04542(3) 0.02482(17) Uani 1 1 d . . .
Si1 Si 0.20523(5) 0.37580(5) 0.11187(3) 0.02660(18) Uani 1 1 d . . .
P2 P 0.12770(5) 0.72066(4) 0.00642(3) 0.02867(18) Uani 1 1 d . . .
H2 H 0.056(2) 0.766(2) -0.0266(14) 0.046(9) Uiso 1 1 d . . .
Si2 Si 0.24433(5) 0.83475(5) 0.01265(3) 0.02679(18) Uani 1 1 d . . .
P3 P -0.10641(7) 0.56507(6) 0.11452(3) 0.0447(2) Uani 1 1 d . . .
H3 H -0.017(4) 0.522(4) 0.160(2) 0.121(19) Uiso 1 1 d . . .
Si3 Si -0.16973(6) 0.61135(5) 0.18857(3) 0.02907(19) Uani 1 1 d . . .
C11 C 0.3007(2) 0.3189(2) 0.07344(12) 0.0351(6) Uani 1 1 d . . .
C111 C 0.3741(2) 0.2528(2) 0.11188(14) 0.0446(7) Uani 1 1 d . . .
H11A H 0.4188 0.2271 0.0908 0.067 Uiso 1 1 calc R . .
H11B H 0.3388 0.2028 0.1251 0.067 Uiso 1 1 calc R . .
H11C H 0.4102 0.2873 0.1436 0.067 Uiso 1 1 calc R . .
C112 C 0.3614(2) 0.3956(2) 0.05173(15) 0.0481(8) Uani 1 1 d . . .
H11D H 0.4079 0.3668 0.0330 0.072 Uiso 1 1 calc R . .
H11E H 0.3957 0.4322 0.0831 0.072 Uiso 1 1 calc R . .
H11F H 0.3183 0.4355 0.0256 0.072 Uiso 1 1 calc R . .
C113 C 0.2488(2) 0.2624(2) 0.02162(13) 0.0444(7) Uani 1 1 d . . .
H11G H 0.2969 0.2351 0.0035 0.067 Uiso 1 1 calc R . .
H11H H 0.2067 0.3032 -0.0044 0.067 Uiso 1 1 calc R . .
H11I H 0.2103 0.2136 0.0334 0.067 Uiso 1 1 calc R . .
C12 C 0.2669(2) 0.47155(18) 0.16591(11) 0.0348(6) Uani 1 1 d . . .
C121 C 0.1974(2) 0.5019(2) 0.20390(13) 0.0450(8) Uani 1 1 d . . .
H12A H 0.2289 0.5487 0.2301 0.068 Uiso 1 1 calc R . .
H12B H 0.1815 0.4486 0.2244 0.068 Uiso 1 1 calc R . .
H12C H 0.1383 0.5272 0.1809 0.068 Uiso 1 1 calc R . .
C122 C 0.3646(2) 0.4408(2) 0.20466(13) 0.0469(8) Uani 1 1 d . . .
H12D H 0.3902 0.4911 0.2299 0.070 Uiso 1 1 calc R . .
H12E H 0.4109 0.4251 0.1820 0.070 Uiso 1 1 calc R . .
H12F H 0.3534 0.3870 0.2263 0.070 Uiso 1 1 calc R . .
C123 C 0.2898(3) 0.5608(2) 0.13552(14) 0.0485(9) Uani 1 1 d . . .
H12G H 0.3198 0.6063 0.1630 0.073 Uiso 1 1 calc R . .
H12H H 0.2300 0.5859 0.1133 0.073 Uiso 1 1 calc R . .
H12I H 0.3337 0.5458 0.1113 0.073 Uiso 1 1 calc R . .
C13 C 0.1472(2) 0.27830(17) 0.15148(11) 0.0300(6) Uani 1 1 d . . .
C131 C 0.1262(2) 0.18762(19) 0.11654(13) 0.0387(7) Uani 1 1 d . . .
H13A H 0.0980 0.1419 0.1374 0.058 Uiso 1 1 calc R . .
H13B H 0.1864 0.1637 0.1090 0.058 Uiso 1 1 calc R . .
H13C H 0.0812 0.2007 0.0815 0.058 Uiso 1 1 calc R . .
C132 C 0.2138(2) 0.2505(2) 0.20884(12) 0.0423(7) Uani 1 1 d . . .
H13D H 0.1820 0.2028 0.2264 0.063 Uiso 1 1 calc R . .
H13E H 0.2255 0.3044 0.2331 0.063 Uiso 1 1 calc R . .
H13F H 0.2751 0.2271 0.2027 0.063 Uiso 1 1 calc R . .
C133 C 0.0489(2) 0.3109(2) 0.16336(12) 0.0365(6) Uani 1 1 d . . .
H13G H 0.0218 0.2621 0.1827 0.055 Uiso 1 1 calc R . .
H13H H 0.0042 0.3247 0.1283 0.055 Uiso 1 1 calc R . .
H13I H 0.0590 0.3661 0.1865 0.055 Uiso 1 1 calc R . .
C21 C 0.1942(2) 0.92738(19) -0.04571(12) 0.0364(6) Uani 1 1 d . . .
C211 C 0.1118(3) 0.9863(2) -0.02945(15) 0.0503(8) Uani 1 1 d . . .
H21A H 0.0882 1.0313 -0.0587 0.075 Uiso 1 1 calc R . .
H21B H 0.1369 1.0183 0.0055 0.075 Uiso 1 1 calc R . .
H21C H 0.0589 0.9458 -0.0251 0.075 Uiso 1 1 calc R . .
C212 C 0.1496(2) 0.8833(2) -0.10327(13) 0.0448(8) Uani 1 1 d . . .
H21D H 0.1263 0.9319 -0.1302 0.067 Uiso 1 1 calc R . .
H21E H 0.0960 0.8433 -0.0997 0.067 Uiso 1 1 calc R . .
H21F H 0.1988 0.8470 -0.1159 0.067 Uiso 1 1 calc R . .
C213 C 0.2760(3) 0.9958(2) -0.05430(14) 0.0473(8) Uani 1 1 d . . .
H21G H 0.2492 1.0404 -0.0832 0.071 Uiso 1 1 calc R . .
H21H H 0.3277 0.9612 -0.0655 0.071 Uiso 1 1 calc R . .
H21I H 0.3018 1.0282 -0.0195 0.071 Uiso 1 1 calc R . .
C22 C 0.3616(2) 0.77324(19) -0.00170(12) 0.0354(6) Uani 1 1 d . . .
C221 C 0.3787(2) 0.6792(2) 0.03006(14) 0.0433(7) Uani 1 1 d . . .
H22A H 0.4365 0.6498 0.0226 0.065 Uiso 1 1 calc R . .
H22B H 0.3231 0.6390 0.0174 0.065 Uiso 1 1 calc R . .
H22C H 0.3871 0.6901 0.0699 0.065 Uiso 1 1 calc R . .
C222 C 0.4547(2) 0.8335(2) 0.01678(16) 0.0490(8) Uani 1 1 d . . .
H22D H 0.5102 0.8005 0.0089 0.073 Uiso 1 1 calc R . .
H22E H 0.4652 0.8460 0.0566 0.073 Uiso 1 1 calc R . .
H22F H 0.4465 0.8917 -0.0037 0.073 Uiso 1 1 calc R . .
C223 C 0.3504(3) 0.7498(2) -0.06483(14) 0.0488(8) Uani 1 1 d . . .
H22G H 0.4090 0.7197 -0.0706 0.073 Uiso 1 1 calc R . .
H22H H 0.3398 0.8065 -0.0866 0.073 Uiso 1 1 calc R . .
H22I H 0.2954 0.7086 -0.0766 0.073 Uiso 1 1 calc R . .
C23 C 0.2639(2) 0.88862(19) 0.08807(12) 0.0372(7) Uani 1 1 d . . .
C231 C 0.3243(3) 0.8217(2) 0.13230(13) 0.0513(9) Uani 1 1 d . . .
H23A H 0.3332 0.8493 0.1692 0.077 Uiso 1 1 calc R . .
H23B H 0.3872 0.8108 0.1234 0.077 Uiso 1 1 calc R . .
H23C H 0.2901 0.7632 0.1318 0.077 Uiso 1 1 calc R . .
C232 C 0.1656(3) 0.9043(3) 0.10604(15) 0.0539(9) Uani 1 1 d . . .
H23D H 0.1779 0.9308 0.1433 0.081 Uiso 1 1 calc R . .
H23E H 0.1323 0.8454 0.1061 0.081 Uiso 1 1 calc R . .
H23F H 0.1255 0.9463 0.0799 0.081 Uiso 1 1 calc R . .
C233 C 0.3192(3) 0.9830(2) 0.09334(14) 0.0476(8) Uani 1 1 d . . .
H23G H 0.3268 1.0064 0.1312 0.071 Uiso 1 1 calc R . .
H23H H 0.2824 1.0273 0.0673 0.071 Uiso 1 1 calc R . .
H23I H 0.3826 0.9740 0.0848 0.071 Uiso 1 1 calc R . .
C31 C -0.1100(3) 0.7318(2) 0.21043(17) 0.0600(10) Uani 1 1 d . . .
C311 C 0.0018(3) 0.7287(3) 0.2149(2) 0.0754(13) Uani 1 1 d . . .
H31A H 0.0293 0.7893 0.2258 0.113 Uiso 1 1 calc R . .
H31B H 0.0151 0.7117 0.1790 0.113 Uiso 1 1 calc R . .
H31C H 0.0306 0.6833 0.2428 0.113 Uiso 1 1 calc R . .
C312 C -0.1525(4) 0.8065(3) 0.1672(3) 0.123(3) Uani 1 1 d . . .
H31D H -0.1221 0.8657 0.1787 0.185 Uiso 1 1 calc R . .
H31E H -0.2220 0.8113 0.1646 0.185 Uiso 1 1 calc R . .
H31F H -0.1403 0.7896 0.1309 0.185 Uiso 1 1 calc R . .
C313 C -0.1263(4) 0.7631(4) 0.2688(3) 0.118(3) Uani 1 1 d . . .
H31G H -0.0959 0.8230 0.2783 0.178 Uiso 1 1 calc R . .
H31H H -0.0977 0.7179 0.2969 0.178 Uiso 1 1 calc R . .
H31I H -0.1954 0.7679 0.2674 0.178 Uiso 1 1 calc R . .
C32 C -0.1316(3) 0.5174(3) 0.24673(15) 0.0654(12) Uani 1 1 d . . .
C321 C -0.0243(4) 0.5221(5) 0.2747(2) 0.113(2) Uani 1 1 d . . .
H32A H -0.0093 0.4742 0.3031 0.170 Uiso 1 1 calc R . .
H32B H -0.0097 0.5825 0.2920 0.170 Uiso 1 1 calc R . .
H32C H 0.0145 0.5127 0.2469 0.170 Uiso 1 1 calc R . .
C322 C -0.1507(4) 0.4178(3) 0.2224(3) 0.107(2) Uani 1 1 d . . .
H32D H -0.1312 0.3727 0.2521 0.161 Uiso 1 1 calc R . .
H32E H -0.1136 0.4082 0.1938 0.161 Uiso 1 1 calc R . .
H32F H -0.2194 0.4105 0.2060 0.161 Uiso 1 1 calc R . .
C323 C -0.1952(5) 0.5260(5) 0.2931(2) 0.133(3) Uani 1 1 d . . .
H32G H -0.1752 0.4789 0.3215 0.199 Uiso 1 1 calc R . .
H32H H -0.2633 0.5175 0.2757 0.199 Uiso 1 1 calc R . .
H32I H -0.1859 0.5869 0.3102 0.199 Uiso 1 1 calc R . .
C33 C -0.3110(3) 0.6184(2) 0.16285(15) 0.0496(8) Uani 1 1 d . . .
C331 C -0.3356(4) 0.6657(5) 0.1042(2) 0.119(2) Uani 1 1 d . . .
H33A H -0.4055 0.6694 0.0912 0.179 Uiso 1 1 calc R . .
H33B H -0.3083 0.6295 0.0779 0.179 Uiso 1 1 calc R . .
H33C H -0.3082 0.7277 0.1069 0.179 Uiso 1 1 calc R . .
C332 C -0.3619(3) 0.6693(4) 0.2032(3) 0.102(2) Uani 1 1 d . . .
H33D H -0.4313 0.6703 0.1879 0.153 Uiso 1 1 calc R . .
H33E H -0.3377 0.7324 0.2083 0.153 Uiso 1 1 calc R . .
H33F H -0.3489 0.6376 0.2390 0.153 Uiso 1 1 calc R . .
C333 C -0.3579(3) 0.5216(4) 0.1508(2) 0.0859(15) Uani 1 1 d . . .
H33G H -0.4277 0.5284 0.1382 0.129 Uiso 1 1 calc R . .
H33H H -0.3439 0.4847 0.1847 0.129 Uiso 1 1 calc R . .
H33I H -0.3317 0.4911 0.1220 0.129 Uiso 1 1 calc R . .

loop_
_atom_site_aniso_label
_atom_site_aniso_U_11
_atom_site_aniso_U_22
_atom_site_aniso_U_33
_atom_site_aniso_U_23
_atom_site_aniso_U_13
_atom_site_aniso_U_12
Mg1 0.0280(5) 0.0280(4) 0.0309(4) -0.0026(3) 0.0086(3) -0.0009(3)
Mg2 0.0296(5) 0.0303(4) 0.0327(5) -0.0032(3) 0.0105(4) -0.0038(3)
P1 0.0215(4) 0.0253(3) 0.0261(3) 0.0027(2) 0.0017(2) 0.0030(2)
Si1 0.0230(4) 0.0257(3) 0.0289(3) 0.0038(3) 0.0007(3) 0.0028(3)
P2 0.0258(4) 0.0261(3) 0.0338(3) 0.0012(2) 0.0057(3) -0.0020(2)
Si2 0.0249(4) 0.0245(3) 0.0315(4) 0.0014(3) 0.0072(3) 0.0003(3)
P3 0.0611(6) 0.0425(4) 0.0387(4) -0.0131(3) 0.0288(4) -0.0170(4)
Si3 0.0314(4) 0.0298(3) 0.0257(3) -0.0017(3) 0.0057(3) 0.0045(3)
C11 0.0276(16) 0.0412(15) 0.0373(14) 0.0078(11) 0.0088(11) 0.0078(11)
C111 0.0311(18) 0.0481(17) 0.0531(18) 0.0092(14) 0.0056(13) 0.0150(13)
C112 0.0337(19) 0.0563(19) 0.0568(19) 0.0131(15) 0.0155(14) 0.0041(14)
C113 0.043(2) 0.0523(18) 0.0380(15) -0.0017(13) 0.0096(13) 0.0134(14)
C12 0.0335(16) 0.0300(13) 0.0339(13) 0.0052(10) -0.0085(11) -0.0027(11)
C121 0.048(2) 0.0380(15) 0.0443(16) -0.0101(12) -0.0011(14) 0.0024(13)
C122 0.0388(19) 0.0446(16) 0.0468(17) 0.0058(13) -0.0143(14) -0.0029(13)
C123 0.046(2) 0.0350(15) 0.0541(18) 0.0083(13) -0.0115(15) -0.0101(13)
C13 0.0298(16) 0.0272(12) 0.0324(13) 0.0052(10) 0.0054(11) 0.0016(10)
C131 0.0339(17) 0.0292(13) 0.0524(17) 0.0030(12) 0.0082(13) 0.0017(11)
C132 0.0407(19) 0.0430(16) 0.0403(15) 0.0154(12) 0.0026(13) 0.0036(13)
C133 0.0324(17) 0.0375(14) 0.0417(15) 0.0058(12) 0.0126(12) 0.0026(12)
C21 0.0337(17) 0.0323(13) 0.0426(15) 0.0096(11) 0.0071(12) 0.0015(11)
C211 0.044(2) 0.0402(16) 0.066(2) 0.0101(15) 0.0103(16) 0.0124(14)
C212 0.0408(19) 0.0515(18) 0.0400(16) 0.0126(13) 0.0039(13) -0.0013(14)
C213 0.048(2) 0.0392(15) 0.0547(18) 0.0157(14) 0.0105(15) -0.0012(14)
C22 0.0279(16) 0.0349(14) 0.0454(15) 0.0035(11) 0.0121(12) 0.0016(11)
C221 0.0328(18) 0.0367(15) 0.0595(19) 0.0035(13) 0.0080(14) 0.0077(12)
C222 0.0318(18) 0.0490(18) 0.068(2) 0.0094(15) 0.0139(15) 0.0010(14)
C223 0.047(2) 0.0547(18) 0.0512(18) -0.0005(15) 0.0251(15) 0.0094(15)
C23 0.0443(19) 0.0323(13) 0.0351(14) -0.0043(11) 0.0091(12) -0.0045(12)
C231 0.074(3) 0.0395(16) 0.0364(15) 0.0020(12) 0.0035(15) -0.0028(16)
C232 0.067(3) 0.0547(19) 0.0464(18) -0.0171(15) 0.0271(17) -0.0084(17)
C233 0.055(2) 0.0323(14) 0.0514(17) -0.0080(13) 0.0031(15) -0.0064(14)
C31 0.047(2) 0.0446(18) 0.080(2) -0.0311(17) -0.0055(18) 0.0016(15)
C311 0.052(3) 0.071(3) 0.100(3) -0.043(2) 0.011(2) -0.023(2)
C312 0.114(5) 0.0275(18) 0.205(7) 0.011(3) -0.018(4) -0.009(2)
C313 0.070(3) 0.140(5) 0.140(5) -0.113(4) 0.010(3) -0.002(3)
C32 0.070(3) 0.085(3) 0.0490(19) 0.0346(19) 0.0307(18) 0.038(2)
C321 0.087(4) 0.144(5) 0.098(4) 0.056(4) -0.005(3) 0.045(4)
C322 0.104(4) 0.057(3) 0.179(6) 0.065(3) 0.072(4) 0.020(3)
C323 0.159(6) 0.187(7) 0.076(3) 0.070(4) 0.078(4) 0.075(5)
C33 0.0330(19) 0.059(2) 0.0568(19) -0.0008(15) 0.0091(14) 0.0007(14)
C331 0.065(3) 0.165(6) 0.104(4) 0.051(4) -0.035(3) -0.010(4)
C332 0.046(3) 0.093(3) 0.168(6) -0.053(4) 0.028(3) 0.009(2)
C333 0.050(3) 0.091(3) 0.121(4) -0.036(3) 0.029(3) -0.028(2)

loop_
_atom_type_symbol
_atom_type_description
_atom_type_scat_dispersion_real
_atom_type_scat_dispersion_imag
_atom_type_scat_source
C C 0.0033 0.0016 'International Tables Vol C Tables 4.2.6.8 and 6.1.1.4'
H H 0.0000 0.0000 'International Tables Vol C Tables 4.2.6.8 and 6.1.1.4'
Mg Mg 0.0486 0.0363 'International Tables Vol C Tables 4.2.6.8 and 6.1.1.4'
Si Si 0.0817 0.0704 'International Tables Vol C Tables 4.2.6.8 and 6.1.1.4'
P P 0.1023 0.0942 'International Tables Vol C Tables 4.2.6.8 and 6.1.1.4'

loop_
_geom_angle_atom_site_label_1
_geom_angle_atom_site_label_2
_geom_angle_atom_site_label_3
_geom_angle
_geom_angle_site_symmetry_1
_geom_angle_site_symmetry_3
_geom_angle_publ_flag
P3 Mg1 P2 160.67(4) . . ?
P3 Mg1 P1 95.64(4) . . ?
P2 Mg1 P1 101.66(4) . . ?
P3 Mg1 P1 98.13(4) . 3_565 ?
P2 Mg1 P1 94.18(4) . 3_565 ?
P1 Mg1 P1 76.84(3) . 3_565 ?
P3 Mg1 Mg2 144.45(4) . 3_565 ?
P2 Mg1 Mg2 54.67(3) . 3_565 ?
P1 Mg1 Mg2 56.96(3) . 3_565 ?
P1 Mg1 Mg2 56.66(3) 3_565 3_565 ?
P3 Mg1 Mg2 53.87(3) . . ?
P2 Mg1 Mg2 144.70(4) . . ?
P1 Mg1 Mg2 56.21(3) . . ?
P1 Mg1 Mg2 56.44(3) 3_565 . ?
Mg2 Mg1 Mg2 90.64(3) 3_565 . ?
P3 Mg2 P2 157.84(5) . 3_565 ?
P3 Mg2 P1 96.31(4) . . ?
P2 Mg2 P1 95.23(4) 3_565 . ?
P3 Mg2 P1 98.65(4) . 3_565 ?
P2 Mg2 P1 102.45(4) 3_565 3_565 ?
P1 Mg2 P1 76.22(3) . 3_565 ?
P3 Mg2 Mg1 144.53(4) . 3_565 ?
P2 Mg2 Mg1 56.47(3) 3_565 3_565 ?
P1 Mg2 Mg1 56.32(3) . 3_565 ?
P1 Mg2 Mg1 56.12(3) 3_565 3_565 ?
P3 Mg2 Mg1 55.23(3) . . ?
P2 Mg2 Mg1 145.20(4) 3_565 . ?
P1 Mg2 Mg1 55.74(3) . . ?
P1 Mg2 Mg1 55.74(3) 3_565 . ?
Mg1 Mg2 Mg1 89.36(3) 3_565 . ?
Si1 P1 Mg1 126.97(4) . . ?
Si1 P1 Mg1 129.76(4) . 3_565 ?
Mg1 P1 Mg1 103.16(3) . 3_565 ?
Si1 P1 Mg2 125.23(4) . . ?
Mg1 P1 Mg2 68.04(3) . . ?
Mg1 P1 Mg2 67.02(3) 3_565 . ?
Si1 P1 Mg2 130.96(4) . 3_565 ?
Mg1 P1 Mg2 66.92(3) . 3_565 ?
Mg1 P1 Mg2 67.82(3) 3_565 3_565 ?
Mg2 P1 Mg2 103.78(3) . 3_565 ?
C11 Si1 C12 111.14(13) . . ?
C11 Si1 C13 109.43(12) . . ?
C12 Si1 C13 109.67(12) . . ?
C11 Si1 P1 108.07(8) . . ?
C12 Si1 P1 107.57(8) . . ?
C13 Si1 P1 110.94(8) . . ?
Si2 P2 Mg2 134.05(4) . 3_565 ?
Si2 P2 Mg1 151.00(4) . . ?
Mg2 P2 Mg1 68.86(3) 3_565 . ?
Si2 P2 H2 97.3(14) . . ?
Mg2 P2 H2 99.3(14) 3_565 . ?
Mg1 P2 H2 95.0(15) . . ?
C23 Si2 C21 111.60(13) . . ?
C23 Si2 C22 112.99(13) . . ?
C21 Si2 C22 111.05(13) . . ?
C23 Si2 P2 107.34(10) . . ?
C21 Si2 P2 107.20(9) . . ?
C22 Si2 P2 106.28(9) . . ?
Si3 P3 Mg2 146.65(5) . . ?
Si3 P3 Mg1 142.44(4) . . ?
Mg2 P3 Mg1 70.91(3) . . ?
Si3 P3 H3 86.9(19) . . ?
Mg2 P3 H3 95(2) . . ?
Mg1 P3 H3 90.3(19) . . ?
C32 Si3 C31 112.47(19) . . ?
C32 Si3 C33 111.81(17) . . ?
C31 Si3 C33 112.95(15) . . ?
C32 Si3 P3 106.37(12) . . ?
C31 Si3 P3 104.94(14) . . ?
C33 Si3 P3 107.72(11) . . ?
C113 C11 C112 106.9(3) . . ?
C113 C11 C111 107.8(2) . . ?
C112 C11 C111 107.3(2) . . ?
C113 C11 Si1 110.9(2) . . ?
C112 C11 Si1 110.3(2) . . ?
C111 C11 Si1 113.4(2) . . ?
C11 C111 H11A 109.5 . . ?
C11 C111 H11B 109.5 . . ?
H11A C111 H11B 109.5 . . ?
C11 C111 H11C 109.5 . . ?
H11A C111 H11C 109.5 . . ?
H11B C111 H11C 109.5 . . ?
C11 C112 H11D 109.5 . . ?
C11 C112 H11E 109.5 . . ?
H11D C112 H11E 109.5 . . ?
C11 C112 H11F 109.5 . . ?
H11D C112 H11F 109.5 . . ?
H11E C112 H11F 109.5 . . ?
C11 C113 H11G 109.5 . . ?
C11 C113 H11H 109.5 . . ?
H11G C113 H11H 109.5 . . ?
C11 C113 H11I 109.5 . . ?
H11G C113 H11I 109.5 . . ?
H11H C113 H11I 109.5 . . ?
C121 C12 C123 106.0(3) . . ?
C121 C12 C122 107.8(2) . . ?
C123 C12 C122 106.2(2) . . ?
C121 C12 Si1 110.69(19) . . ?
C123 C12 Si1 111.39(19) . . ?
C122 C12 Si1 114.3(2) . . ?
C12 C121 H12A 109.5 . . ?
C12 C121 H12B 109.5 . . ?
H12A C121 H12B 109.5 . . ?
C12 C121 H12C 109.5 . . ?
H12A C121 H12C 109.5 . . ?
H12B C121 H12C 109.5 . . ?
C12 C122 H12D 109.5 . . ?
C12 C122 H12E 109.5 . . ?
H12D C122 H12E 109.5 . . ?
C12 C122 H12F 109.5 . . ?
H12D C122 H12F 109.5 . . ?
H12E C122 H12F 109.5 . . ?
C12 C123 H12G 109.5 . . ?
C12 C123 H12H 109.5 . . ?
H12G C123 H12H 109.5 . . ?
C12 C123 H12I 109.5 . . ?
H12G C123 H12I 109.5 . . ?
H12H C123 H12I 109.5 . . ?
C133 C13 C131 106.6(2) . . ?
C133 C13 C132 107.3(2) . . ?
C131 C13 C132 106.5(2) . . ?
C133 C13 Si1 110.91(17) . . ?
C131 C13 Si1 112.19(19) . . ?
C132 C13 Si1 112.93(19) . . ?
C13 C131 H13A 109.5 . . ?
C13 C131 H13B 109.5 . . ?
H13A C131 H13B 109.5 . . ?
C13 C131 H13C 109.5 . . ?
H13A C131 H13C 109.5 . . ?
H13B C131 H13C 109.5 . . ?
C13 C132 H13D 109.5 . . ?
C13 C132 H13E 109.5 . . ?
H13D C132 H13E 109.5 . . ?
C13 C132 H13F 109.5 . . ?
H13D C132 H13F 109.5 . . ?
H13E C132 H13F 109.5 . . ?
C13 C133 H13G 109.5 . . ?
C13 C133 H13H 109.5 . . ?
H13G C133 H13H 109.5 . . ?
C13 C133 H13I 109.5 . . ?
H13G C133 H13I 109.5 . . ?
H13H C133 H13I 109.5 . . ?
C212 C21 C211 106.1(3) . . ?
C212 C21 C213 107.7(3) . . ?
C211 C21 C213 107.6(3) . . ?
C212 C21 Si2 113.08(19) . . ?
C211 C21 Si2 110.8(2) . . ?
C213 C21 Si2 111.4(2) . . ?
C21 C211 H21A 109.5 . . ?
C21 C211 H21B 109.5 . . ?
H21A C211 H21B 109.5 . . ?
C21 C211 H21C 109.5 . . ?
H21A C211 H21C 109.5 . . ?
H21B C211 H21C 109.5 . . ?
C21 C212 H21D 109.5 . . ?
C21 C212 H21E 109.5 . . ?
H21D C212 H21E 109.5 . . ?
C21 C212 H21F 109.5 . . ?
H21D C212 H21F 109.5 . . ?
H21E C212 H21F 109.5 . . ?
C21 C213 H21G 109.5 . . ?
C21 C213 H21H 109.5 . . ?
H21G C213 H21H 109.5 . . ?
C21 C213 H21I 109.5 . . ?
H21G C213 H21I 109.5 . . ?
H21H C213 H21I 109.5 . . ?
C223 C22 C221 106.2(2) . . ?
C223 C22 C222 108.0(3) . . ?
C221 C22 C222 108.2(2) . . ?
C223 C22 Si2 111.4(2) . . ?
C221 C22 Si2 110.4(2) . . ?
C222 C22 Si2 112.5(2) . . ?
C22 C221 H22A 109.5 . . ?
C22 C221 H22B 109.5 . . ?
H22A C221 H22B 109.5 . . ?
C22 C221 H22C 109.5 . . ?
H22A C221 H22C 109.5 . . ?
H22B C221 H22C 109.5 . . ?
C22 C222 H22D 109.5 . . ?
C22 C222 H22E 109.5 . . ?
H22D C222 H22E 109.5 . . ?
C22 C222 H22F 109.5 . . ?
H22D C222 H22F 109.5 . . ?
H22E C222 H22F 109.5 . . ?
C22 C223 H22G 109.5 . . ?
C22 C223 H22H 109.5 . . ?
H22G C223 H22H 109.5 . . ?
C22 C223 H22I 109.5 . . ?
H22G C223 H22I 109.5 . . ?
H22H C223 H22I 109.5 . . ?
C232 C23 C231 106.3(3) . . ?
C232 C23 C233 108.0(3) . . ?
C231 C23 C233 107.1(3) . . ?
C232 C23 Si2 111.6(2) . . ?
C231 C23 Si2 110.6(2) . . ?
C233 C23 Si2 112.9(2) . . ?
C23 C231 H23A 109.5 . . ?
C23 C231 H23B 109.5 . . ?
H23A C231 H23B 109.5 . . ?
C23 C231 H23C 109.5 . . ?
H23A C231 H23C 109.5 . . ?
H23B C231 H23C 109.5 . . ?
C23 C232 H23D 109.5 . . ?
C23 C232 H23E 109.5 . . ?
H23D C232 H23E 109.5 . . ?
C23 C232 H23F 109.5 . . ?
H23D C232 H23F 109.5 . . ?
H23E C232 H23F 109.5 . . ?
C23 C233 H23G 109.5 . . ?
C23 C233 H23H 109.5 . . ?
H23G C233 H23H 109.5 . . ?
C23 C233 H23I 109.5 . . ?
H23G C233 H23I 109.5 . . ?
H23H C233 H23I 109.5 . . ?
C312 C31 C311 107.9(4) . . ?
C312 C31 C313 108.4(4) . . ?
C311 C31 C313 106.8(3) . . ?
C312 C31 Si3 110.7(3) . . ?
C311 C31 Si3 111.3(2) . . ?
C313 C31 Si3 111.6(4) . . ?
C31 C311 H31A 109.5 . . ?
C31 C311 H31B 109.5 . . ?
H31A C311 H31B 109.5 . . ?
C31 C311 H31C 109.5 . . ?
H31A C311 H31C 109.5 . . ?
H31B C311 H31C 109.5 . . ?
C31 C312 H31D 109.5 . . ?
C31 C312 H31E 109.5 . . ?
H31D C312 H31E 109.5 . . ?
C31 C312 H31F 109.5 . . ?
H31D C312 H31F 109.5 . . ?
H31E C312 H31F 109.5 . . ?
C31 C313 H31G 109.5 . . ?
C31 C313 H31H 109.5 . . ?
H31G C313 H31H 109.5 . . ?
C31 C313 H31I 109.5 . . ?
H31G C313 H31I 109.5 . . ?
H31H C313 H31I 109.5 . . ?
C321 C32 C322 106.7(4) . . ?
C321 C32 C323 109.4(4) . . ?
C322 C32 C323 105.5(5) . . ?
C321 C32 Si3 112.8(3) . . ?
C322 C32 Si3 111.3(3) . . ?
C323 C32 Si3 110.8(3) . . ?
C32 C321 H32A 109.5 . . ?
C32 C321 H32B 109.5 . . ?
H32A C321 H32B 109.5 . . ?
C32 C321 H32C 109.5 . . ?
H32A C321 H32C 109.5 . . ?
H32B C321 H32C 109.5 . . ?
C32 C322 H32D 109.5 . . ?
C32 C322 H32E 109.5 . . ?
H32D C322 H32E 109.5 . . ?
C32 C322 H32F 109.5 . . ?
H32D C322 H32F 109.5 . . ?
H32E C322 H32F 109.5 . . ?
C32 C323 H32G 109.5 . . ?
C32 C323 H32H 109.5 . . ?
H32G C323 H32H 109.5 . . ?
C32 C323 H32I 109.5 . . ?
H32G C323 H32I 109.5 . . ?
H32H C323 H32I 109.5 . . ?
C332 C33 C333 108.4(4) . . ?
C332 C33 C331 110.0(4) . . ?
C333 C33 C331 102.6(4) . . ?
C332 C33 Si3 113.8(3) . . ?
C333 C33 Si3 112.2(3) . . ?
C331 C33 Si3 109.2(3) . . ?
C33 C331 H33A 109.5 . . ?
C33 C331 H33B 109.5 . . ?
H33A C331 H33B 109.5 . . ?
C33 C331 H33C 109.5 . . ?
H33A C331 H33C 109.5 . . ?
H33B C331 H33C 109.5 . . ?
C33 C332 H33D 109.5 . . ?
C33 C332 H33E 109.5 . . ?
H33D C332 H33E 109.5 . . ?
C33 C332 H33F 109.5 . . ?
H33D C332 H33F 109.5 . . ?
H33E C332 H33F 109.5 . . ?
C33 C333 H33G 109.5 . . ?
C33 C333 H33H 109.5 . . ?
H33G C333 H33H 109.5 . . ?
C33 C333 H33I 109.5 . . ?
H33G C333 H33I 109.5 . . ?
H33H C333 H33I 109.5 . . ?

loop_
_geom_bond_atom_site_label_1
_geom_bond_atom_site_label_2
_geom_bond_distance
_geom_bond_site_symmetry_2
_geom_bond_publ_flag
Mg1 P3 2.5725(12) . ?
Mg1 P2 2.6119(11) . ?
Mg1 P1 2.6374(11) . ?
Mg1 P1 2.6415(10) 3_565 ?
Mg1 Mg2 2.9224(13) 3_565 ?
Mg1 Mg2 2.9595(12) . ?
Mg2 P3 2.5295(11) . ?
Mg2 P2 2.5564(11) 3_565 ?
Mg2 P1 2.6521(12) . ?
Mg2 P1 2.6632(11) 3_565 ?
Mg2 Mg1 2.9224(13) 3_565 ?
P1 Si1 2.2777(9) . ?
P1 Mg1 2.6415(10) 3_565 ?
P1 Mg2 2.6632(11) 3_565 ?
Si1 C11 1.958(3) . ?
Si1 C12 1.958(3) . ?
Si1 C13 1.961(3) . ?
P2 Si2 2.2836(10) . ?
P2 Mg2 2.5564(11) 3_565 ?
P2 H2 1.30(3) . ?
Si2 C23 1.946(3) . ?
Si2 C21 1.951(3) . ?
Si2 C22 1.953(3) . ?
P3 Si3 2.2608(11) . ?
P3 H3 1.61(6) . ?
Si3 C32 1.934(3) . ?
Si3 C31 1.934(3) . ?
Si3 C33 1.938(4) . ?
C11 C113 1.535(4) . ?
C11 C112 1.543(4) . ?
C11 C111 1.547(4) . ?
C111 H11A 0.9600 . ?
C111 H11B 0.9600 . ?
C111 H11C 0.9600 . ?
C112 H11D 0.9600 . ?
C112 H11E 0.9600 . ?
C112 H11F 0.9600 . ?
C113 H11G 0.9600 . ?
C113 H11H 0.9600 . ?
C113 H11I 0.9600 . ?
C12 C121 1.535(5) . ?
C12 C123 1.538(4) . ?
C12 C122 1.543(4) . ?
C121 H12A 0.9600 . ?
C121 H12B 0.9600 . ?
C121 H12C 0.9600 . ?
C122 H12D 0.9600 . ?
C122 H12E 0.9600 . ?
C122 H12F 0.9600 . ?
C123 H12G 0.9600 . ?
C123 H12H 0.9600 . ?
C123 H12I 0.9600 . ?
C13 C133 1.533(4) . ?
C13 C131 1.539(4) . ?
C13 C132 1.547(3) . ?
C131 H13A 0.9600 . ?
C131 H13B 0.9600 . ?
C131 H13C 0.9600 . ?
C132 H13D 0.9600 . ?
C132 H13E 0.9600 . ?
C132 H13F 0.9600 . ?
C133 H13G 0.9600 . ?
C133 H13H 0.9600 . ?
C133 H13I 0.9600 . ?
C21 C212 1.534(4) . ?
C21 C211 1.542(4) . ?
C21 C213 1.549(4) . ?
C211 H21A 0.9600 . ?
C211 H21B 0.9600 . ?
C211 H21C 0.9600 . ?
C212 H21D 0.9600 . ?
C212 H21E 0.9600 . ?
C212 H21F 0.9600 . ?
C213 H21G 0.9600 . ?
C213 H21H 0.9600 . ?
C213 H21I 0.9600 . ?
C22 C223 1.539(4) . ?
C22 C221 1.540(4) . ?
C22 C222 1.541(4) . ?
C221 H22A 0.9600 . ?
C221 H22B 0.9600 . ?
C221 H22C 0.9600 . ?
C222 H22D 0.9600 . ?
C222 H22E 0.9600 . ?
C222 H22F 0.9600 . ?
C223 H22G 0.9600 . ?
C223 H22H 0.9600 . ?
C223 H22I 0.9600 . ?
C23 C232 1.541(5) . ?
C23 C231 1.543(4) . ?
C23 C233 1.543(4) . ?
C231 H23A 0.9600 . ?
C231 H23B 0.9600 . ?
C231 H23C 0.9600 . ?
C232 H23D 0.9600 . ?
C232 H23E 0.9600 . ?
C232 H23F 0.9600 . ?
C233 H23G 0.9600 . ?
C233 H23H 0.9600 . ?
C233 H23I 0.9600 . ?
C31 C312 1.522(7) . ?
C31 C311 1.541(6) . ?
C31 C313 1.544(6) . ?
C311 H31A 0.9600 . ?
C311 H31B 0.9600 . ?
C311 H31C 0.9600 . ?
C312 H31D 0.9600 . ?
C312 H31E 0.9600 . ?
C312 H31F 0.9600 . ?
C313 H31G 0.9600 . ?
C313 H31H 0.9600 . ?
C313 H31I 0.9600 . ?
C32 C321 1.506(7) . ?
C32 C322 1.540(7) . ?
C32 C323 1.577(6) . ?
C321 H32A 0.9600 . ?
C321 H32B 0.9600 . ?
C321 H32C 0.9600 . ?
C322 H32D 0.9600 . ?
C322 H32E 0.9600 . ?
C322 H32F 0.9600 . ?
C323 H32G 0.9600 . ?
C323 H32H 0.9600 . ?
C323 H32I 0.9600 . ?
C33 C332 1.511(6) . ?
C33 C333 1.529(5) . ?
C33 C331 1.543(6) . ?
C331 H33A 0.9600 . ?
C331 H33B 0.9600 . ?
C331 H33C 0.9600 . ?
C332 H33D 0.9600 . ?
C332 H33E 0.9600 . ?
C332 H33F 0.9600 . ?
C333 H33G 0.9600 . ?
C333 H33H 0.9600 . ?
C333 H33I 0.9600 . ?

loop_
_geom_torsion_atom_site_label_1
_geom_torsion_atom_site_label_2
_geom_torsion_atom_site_label_3
_geom_torsion_atom_site_label_4
_geom_torsion
_geom_torsion_site_symmetry_1
_geom_torsion_site_symmetry_2
_geom_torsion_site_symmetry_3
_geom_torsion_site_symmetry_4
_geom_torsion_publ_flag
P2 Mg1 Mg2 P3 -172.20(8) . . . . ?
P1 Mg1 Mg2 P3 129.41(4) . . . . ?
P1 Mg1 Mg2 P3 -133.98(5) 3_565 . . . ?
Mg2 Mg1 Mg2 P3 177.85(5) 3_565 . . . ?
P3 Mg1 Mg2 P2 -167.55(8) . . . 3_565 ?
P2 Mg1 Mg2 P2 20.25(13) . . . 3_565 ?
P1 Mg1 Mg2 P2 -38.14(7) . . . 3_565 ?
P1 Mg1 Mg2 P2 58.47(7) 3_565 . . 3_565 ?
Mg2 Mg1 Mg2 P2 10.30(6) 3_565 . . 3_565 ?
P3 Mg1 Mg2 P1 -129.41(4) . . . . ?
P2 Mg1 Mg2 P1 58.39(7) . . . . ?
P1 Mg1 Mg2 P1 96.61(3) 3_565 . . . ?
Mg2 Mg1 Mg2 P1 48.44(2) 3_565 . . . ?
P3 Mg1 Mg2 P1 133.98(5) . . . 3_565 ?
P2 Mg1 Mg2 P1 -38.22(7) . . . 3_565 ?
P1 Mg1 Mg2 P1 -96.61(3) . . . 3_565 ?
Mg2 Mg1 Mg2 P1 -48.17(3) 3_565 . . 3_565 ?
P3 Mg1 Mg2 Mg1 -177.85(5) . . . 3_565 ?
P2 Mg1 Mg2 Mg1 9.95(6) . . . 3_565 ?
P1 Mg1 Mg2 Mg1 -48.44(2) . . . 3_565 ?
P1 Mg1 Mg2 Mg1 48.17(3) 3_565 . . 3_565 ?
Mg2 Mg1 Mg2 Mg1 0.0 3_565 . . 3_565 ?
P3 Mg1 P1 Si1 -79.53(5) . . . . ?
P2 Mg1 P1 Si1 91.80(5) . . . . ?
P1 Mg1 P1 Si1 -176.59(6) 3_565 . . . ?
Mg2 Mg1 P1 Si1 124.82(5) 3_565 . . . ?
Mg2 Mg1 P1 Si1 -118.36(5) . . . . ?
P3 Mg1 P1 Mg1 97.05(4) . . . 3_565 ?
P2 Mg1 P1 Mg1 -91.61(4) . . . 3_565 ?
P1 Mg1 P1 Mg1 0.0 3_565 . . 3_565 ?
Mg2 Mg1 P1 Mg1 -58.59(3) 3_565 . . 3_565 ?
Mg2 Mg1 P1 Mg1 58.22(3) . . . 3_565 ?
P3 Mg1 P1 Mg2 38.83(3) . . . . ?
P2 Mg1 P1 Mg2 -149.83(4) . . . . ?
P1 Mg1 P1 Mg2 -58.22(3) 3_565 . . . ?
Mg2 Mg1 P1 Mg2 -116.81(3) 3_565 . . . ?
P3 Mg1 P1 Mg2 155.65(4) . . . 3_565 ?
P2 Mg1 P1 Mg2 -33.02(3) . . . 3_565 ?
P1 Mg1 P1 Mg2 58.59(3) 3_565 . . 3_565 ?
Mg2 Mg1 P1 Mg2 116.81(3) . . . 3_565 ?
P3 Mg2 P1 Si1 80.93(5) . . . . ?
P2 Mg2 P1 Si1 -80.12(5) 3_565 . . . ?
P1 Mg2 P1 Si1 178.32(5) 3_565 . . . ?
Mg1 Mg2 P1 Si1 -123.43(5) 3_565 . . . ?
Mg1 Mg2 P1 Si1 120.61(5) . . . . ?
P3 Mg2 P1 Mg1 -39.68(3) . . . . ?
P2 Mg2 P1 Mg1 159.27(4) 3_565 . . . ?
P1 Mg2 P1 Mg1 57.71(3) 3_565 . . . ?
Mg1 Mg2 P1 Mg1 115.96(3) 3_565 . . . ?
P3 Mg2 P1 Mg1 -155.64(4) . . . 3_565 ?
P2 Mg2 P1 Mg1 43.31(3) 3_565 . . 3_565 ?
P1 Mg2 P1 Mg1 -58.25(3) 3_565 . . 3_565 ?
Mg1 Mg2 P1 Mg1 -115.96(3) . . . 3_565 ?
P3 Mg2 P1 Mg2 -97.39(4) . . . 3_565 ?
P2 Mg2 P1 Mg2 101.56(4) 3_565 . . 3_565 ?
P1 Mg2 P1 Mg2 0.0 3_565 . . 3_565 ?
Mg1 Mg2 P1 Mg2 58.25(3) 3_565 . . 3_565 ?
Mg1 Mg2 P1 Mg2 -57.71(3) . . . 3_565 ?
Mg1 P1 Si1 C11 -135.61(10) . . . . ?
Mg1 P1 Si1 C11 48.72(11) 3_565 . . . ?
Mg2 P1 Si1 C11 136.76(10) . . . . ?
Mg2 P1 Si1 C11 -45.40(11) 3_565 . . . ?
Mg1 P1 Si1 C12 -15.53(12) . . . . ?
Mg1 P1 Si1 C12 168.80(11) 3_565 . . . ?
Mg2 P1 Si1 C12 -103.17(11) . . . . ?
Mg2 P1 Si1 C12 74.68(11) 3_565 . . . ?
Mg1 P1 Si1 C13 104.42(9) . . . . ?
Mg1 P1 Si1 C13 -71.25(10) 3_565 . . . ?
Mg2 P1 Si1 C13 16.79(10) . . . . ?
Mg2 P1 Si1 C13 -165.37(9) 3_565 . . . ?
P3 Mg1 P2 Si2 39.97(19) . . . . ?
P1 Mg1 P2 Si2 -113.10(8) . . . . ?
P1 Mg1 P2 Si2 169.50(7) 3_565 . . . ?
Mg2 Mg1 P2 Si2 -147.15(9) 3_565 . . . ?
Mg2 Mg1 P2 Si2 -159.37(7) . . . . ?
P3 Mg1 P2 Mg2 -172.89(14) . . . 3_565 ?
P1 Mg1 P2 Mg2 34.05(3) . . . 3_565 ?
P1 Mg1 P2 Mg2 -43.35(3) 3_565 . . 3_565 ?
Mg2 Mg1 P2 Mg2 -12.23(8) . . . 3_565 ?
Mg2 P2 Si2 C23 -142.45(10) 3_565 . . . ?
Mg1 P2 Si2 C23 -7.20(13) . . . . ?
Mg2 P2 Si2 C21 97.52(11) 3_565 . . . ?
Mg1 P2 Si2 C21 -127.22(12) . . . . ?
Mg2 P2 Si2 C22 -21.29(11) 3_565 . . . ?
Mg1 P2 Si2 C22 113.96(12) . . . . ?
P2 Mg2 P3 Si3 -19.7(2) 3_565 . . . ?
P1 Mg2 P3 Si3 -140.71(9) . . . . ?
P1 Mg2 P3 Si3 142.33(9) 3_565 . . . ?
Mg1 Mg2 P3 Si3 -176.98(7) 3_565 . . . ?
Mg1 Mg2 P3 Si3 179.31(11) . . . . ?
P2 Mg2 P3 Mg1 160.96(13) 3_565 . . . ?
P1 Mg2 P3 Mg1 39.98(3) . . . . ?
P1 Mg2 P3 Mg1 -36.98(4) 3_565 . . . ?
Mg1 Mg2 P3 Mg1 3.71(9) 3_565 . . . ?
P2 Mg1 P3 Si3 -13.1(2) . . . . ?
P1 Mg1 P3 Si3 140.44(8) . . . . ?
P1 Mg1 P3 Si3 -142.10(8) 3_565 . . . ?
Mg2 Mg1 P3 Si3 176.92(7) 3_565 . . . ?
Mg2 Mg1 P3 Si3 -179.38(10) . . . . ?
P2 Mg1 P3 Mg2 166.29(14) . . . . ?
P1 Mg1 P3 Mg2 -40.18(4) . . . . ?
P1 Mg1 P3 Mg2 37.28(4) 3_565 . . . ?
Mg2 Mg1 P3 Mg2 -3.70(9) 3_565 . . . ?
Mg2 P3 Si3 C32 61.70(18) . . . . ?
Mg1 P3 Si3 C32 -119.37(17) . . . . ?
Mg2 P3 Si3 C31 -178.92(14) . . . . ?
Mg1 P3 Si3 C31 0.02(15) . . . . ?
Mg2 P3 Si3 C33 -58.32(15) . . . . ?
Mg1 P3 Si3 C33 120.61(14) . . . . ?
C12 Si1 C11 C113 -166.11(19) . . . . ?
C13 Si1 C11 C113 72.6(2) . . . . ?
P1 Si1 C11 C113 -48.3(2) . . . . ?
C12 Si1 C11 C112 -47.9(2) . . . . ?
C13 Si1 C11 C112 -169.18(19) . . . . ?
P1 Si1 C11 C112 69.9(2) . . . . ?
C12 Si1 C11 C111 72.4(2) . . . . ?
C13 Si1 C11 C111 -48.8(2) . . . . ?
P1 Si1 C11 C111 -169.74(19) . . . . ?
C11 Si1 C12 C121 -168.88(18) . . . . ?
C13 Si1 C12 C121 -47.7(2) . . . . ?
P1 Si1 C12 C121 73.01(19) . . . . ?
C11 Si1 C12 C123 73.4(2) . . . . ?
C13 Si1 C12 C123 -165.4(2) . . . . ?
P1 Si1 C12 C123 -44.7(2) . . . . ?
C11 Si1 C12 C122 -47.0(3) . . . . ?
C13 Si1 C12 C122 74.2(3) . . . . ?
P1 Si1 C12 C122 -165.1(2) . . . . ?
C11 Si1 C13 C133 -159.28(18) . . . . ?
C12 Si1 C13 C133 78.6(2) . . . . ?
P1 Si1 C13 C133 -40.1(2) . . . . ?
C11 Si1 C13 C131 -40.2(2) . . . . ?
C12 Si1 C13 C131 -162.37(19) . . . . ?
P1 Si1 C13 C131 78.94(19) . . . . ?
C11 Si1 C13 C132 80.2(2) . . . . ?
C12 Si1 C13 C132 -42.0(2) . . . . ?
P1 Si1 C13 C132 -160.66(18) . . . . ?
C23 Si2 C21 C212 -163.1(2) . . . . ?
C22 Si2 C21 C212 69.9(3) . . . . ?
P2 Si2 C21 C212 -45.8(2) . . . . ?
C23 Si2 C21 C211 -44.2(3) . . . . ?
C22 Si2 C21 C211 -171.2(2) . . . . ?
P2 Si2 C21 C211 73.1(2) . . . . ?
C23 Si2 C21 C213 75.5(3) . . . . ?
C22 Si2 C21 C213 -51.5(3) . . . . ?
P2 Si2 C21 C213 -167.2(2) . . . . ?
C23 Si2 C22 C223 -168.2(2) . . . . ?
C21 Si2 C22 C223 -41.9(2) . . . . ?
P2 Si2 C22 C223 74.3(2) . . . . ?
C23 Si2 C22 C221 74.1(2) . . . . ?
C21 Si2 C22 C221 -159.6(2) . . . . ?
P2 Si2 C22 C221 -43.3(2) . . . . ?
C23 Si2 C22 C222 -46.8(2) . . . . ?
C21 Si2 C22 C222 79.5(2) . . . . ?
P2 Si2 C22 C222 -164.25(19) . . . . ?
C21 Si2 C23 C232 74.5(2) . . . . ?
C22 Si2 C23 C232 -159.5(2) . . . . ?
P2 Si2 C23 C232 -42.7(2) . . . . ?
C21 Si2 C23 C231 -167.4(2) . . . . ?
C22 Si2 C23 C231 -41.4(3) . . . . ?
P2 Si2 C23 C231 75.4(2) . . . . ?
C21 Si2 C23 C233 -47.4(3) . . . . ?
C22 Si2 C23 C233 78.6(2) . . . . ?
P2 Si2 C23 C233 -164.6(2) . . . . ?
C32 Si3 C31 C312 -172.3(4) . . . . ?
C33 Si3 C31 C312 -44.5(4) . . . . ?
P3 Si3 C31 C312 72.5(4) . . . . ?
C32 Si3 C31 C311 67.7(4) . . . . ?
C33 Si3 C31 C311 -164.5(3) . . . . ?
P3 Si3 C31 C311 -47.5(3) . . . . ?
C32 Si3 C31 C313 -51.5(4) . . . . ?
C33 Si3 C31 C313 76.2(3) . . . . ?
P3 Si3 C31 C313 -166.7(3) . . . . ?
C31 Si3 C32 C321 -41.4(4) . . . . ?
C33 Si3 C32 C321 -169.7(4) . . . . ?
P3 Si3 C32 C321 73.0(4) . . . . ?
C31 Si3 C32 C322 -161.3(3) . . . . ?
C33 Si3 C32 C322 70.4(3) . . . . ?
P3 Si3 C32 C322 -46.9(3) . . . . ?
C31 Si3 C32 C323 81.7(5) . . . . ?
C33 Si3 C32 C323 -46.6(5) . . . . ?
P3 Si3 C32 C323 -163.9(4) . . . . ?
C32 Si3 C33 C332 76.8(4) . . . . ?
C31 Si3 C33 C332 -51.2(4) . . . . ?
P3 Si3 C33 C332 -166.7(3) . . . . ?
C32 Si3 C33 C333 -46.8(4) . . . . ?
C31 Si3 C33 C333 -174.8(3) . . . . ?
P3 Si3 C33 C333 69.7(3) . . . . ?
C32 Si3 C33 C331 -159.8(4) . . . . ?
C31 Si3 C33 C331 72.1(4) . . . . ?
P3 Si3 C33 C331 -43.3(4) . . . . ?
